data_2236025
loop_
_publ_author_name
'Gao, Shan'
'Ng, Seik Weng'

_publ_section_title
;
 2-[(2-Hydroxybenzyl)amino]pyrazinium
 perchlorate--2-[(pyrazin-2-ylamino)methyl]phenol (1/1)
;
_journal_coeditor_code XU5583
_journal_issue 8
_journal_name_full 'Acta Crystallographica Section E'
_journal_page_first o2475
_journal_paper_doi 10.1107/S1600536812031558
_journal_volume 68
_journal_year 2012
_chemical_formula_iupac 'C11 H12 N3 O +, Cl O4 -, C11 H11 N3 O'
_chemical_formula_moiety 'C11 H12 N3 O +, Cl O4 -, C11 H11 N3 O'
_chemical_formula_sum 'C22 H23 Cl N6 O6'
_chemical_formula_weight 502.91
_chemical_name_systematic
;
2-[(2-Hydroxybenzyl)amino]pyrazinium
perchlorate--2-[(pyrazin-2-ylamino)methyl]phenol (1/1)
;
_space_group_IT_number 5
_symmetry_cell_setting monoclinic
_symmetry_space_group_name_Hall 'C 2y'
_symmetry_space_group_name_H-M 'C 1 2 1'
_atom_sites_solution_hydrogens geom
_atom_sites_solution_primary direct
_atom_sites_solution_secondary difmap
_audit_creation_method SHELXL-97
_cell_angle_alpha 90.00
_cell_angle_beta 116.263(10)
_cell_angle_gamma 90.00
_cell_formula_units_Z 2
_cell_length_a 19.3402(14)
_cell_length_b 5.9467(3)
_cell_length_c 11.1761(9)
_cell_measurement_reflns_used 1220
_cell_measurement_temperature 295(2)
_cell_measurement_theta_max 26.3151
_cell_measurement_theta_min 3.6147
_cell_volume 1152.68(17)
_computing_cell_refinement 'CrysAlis PRO (Agilent, 2012)'
_computing_data_collection 'CrysAlis PRO (Agilent, 2012)'
_computing_data_reduction 'CrysAlis PRO (Agilent, 2012)'
_computing_molecular_graphics 'X-SEED (Barbour, 2001)'
_computing_publication_material 'publCIF (Westrip, 2010)'
_computing_structure_refinement 'SHELXL97 (Sheldrick, 2008)'
_computing_structure_solution 'SHELXS97 (Sheldrick, 2008)'
_diffrn_ambient_temperature 295(2)
_diffrn_detector_area_resol_mean 16.1954
_diffrn_measured_fraction_theta_full 0.998
_diffrn_measured_fraction_theta_max 0.998
_diffrn_measurement_device_type 'Agilent Technologies Excalibur Eos'
_diffrn_measurement_method '\w scan'
_diffrn_radiation_monochromator graphite
_diffrn_radiation_source 'Enhance (Mo) X-ray Source'
_diffrn_radiation_type MoK\a
_diffrn_radiation_wavelength 0.71073
_diffrn_reflns_av_R_equivalents 0.0174
_diffrn_reflns_av_sigmaI/netI 0.0383
_diffrn_reflns_limit_h_max 18
_diffrn_reflns_limit_h_min -24
_diffrn_reflns_limit_k_max 6
_diffrn_reflns_limit_k_min -7
_diffrn_reflns_limit_l_max 13
_diffrn_reflns_limit_l_min -13
_diffrn_reflns_number 4085
_diffrn_reflns_theta_full 26.37
_diffrn_reflns_theta_max 26.37
_diffrn_reflns_theta_min 3.62
_diffrn_standards_decay_% 0
_diffrn_standards_interval_count 0
_diffrn_standards_interval_time 0
_diffrn_standards_number 0
_exptl_absorpt_coefficient_mu 0.218
_exptl_absorpt_correction_T_max 0.9618
_exptl_absorpt_correction_T_min 0.9495
_exptl_absorpt_correction_type multi-scan
_exptl_absorpt_process_details '(CrysAlis PRO; Agilent, 2012)'
_exptl_crystal_colour 'faint yellow'
_exptl_crystal_density_diffrn 1.449
_exptl_crystal_density_method 'not measured'
_exptl_crystal_description prism
_exptl_crystal_F_000 524
_exptl_crystal_size_max 0.24
_exptl_crystal_size_mid 0.21
_exptl_crystal_size_min 0.18
_refine_diff_density_max 0.247
_refine_diff_density_min -0.292
_refine_ls_abs_structure_details 'Flack (1983), 970 Friedel pairs'
_refine_ls_abs_structure_Flack 0.08(12)
_refine_ls_extinction_method none
_refine_ls_goodness_of_fit_ref 1.017
_refine_ls_hydrogen_treatment mixed
_refine_ls_matrix_type full
_refine_ls_number_parameters 188
_refine_ls_number_reflns 2272
_refine_ls_number_restraints 49
_refine_ls_restrained_S_all 1.122
_refine_ls_R_factor_all 0.0604
_refine_ls_R_factor_gt 0.0467
_refine_ls_shift/su_max 0.000
_refine_ls_shift/su_mean 0.000
_refine_ls_structure_factor_coef Fsqd
_refine_ls_weighting_details 'calc w=1/[\s^2^(Fo^2^)+(0.0572P)^2^+0.4309P] where P=(Fo^2^+2Fc^2^)/3'
_refine_ls_weighting_scheme calc
_refine_ls_wR_factor_gt 0.1072
_refine_ls_wR_factor_ref 0.1160
_reflns_number_gt 1859
_reflns_number_total 2272
_reflns_threshold_expression I>2\s(I)
_cod_data_source_file xu5583.cif
_cod_data_source_block I
_cod_original_cell_volume 1152.68(16)
_cod_original_sg_symbol_H-M 'C 2'
_cod_database_code 2236025
_cod_database_fobs_code 2236025

loop_
_symmetry_equiv_pos_as_xyz
'x, y, z'
'-x, y, -z'
'x+1/2, y+1/2, z'
'-x+1/2, y+1/2, -z'

loop_
_atom_site_type_symbol
_atom_site_label
_atom_site_fract_x
_atom_site_fract_y
_atom_site_fract_z
_atom_site_U_iso_or_equiv
_atom_site_adp_type
_atom_site_calc_flag
_atom_site_refinement_flags
_atom_site_occupancy
_atom_site_symmetry_multiplicity
_atom_site_disorder_assembly
_atom_site_disorder_group
Cl Cl1 0.5000 0.4267(2) 0.5000 0.0579(4) Uani d SD 1 2 . .
O O1 0.69568(12) 0.7165(4) 0.1561(3) 0.0532(6) Uani d D 1 1 . .
H H1 0.7398(12) 0.706(9) 0.160(4) 0.096(16) Uiso d D 1 1 . .
O O2 0.4621(4) 0.4483(13) 0.3574(4) 0.097(2) Uani d PDU 0.50 1 A -1
O O3 0.5616(4) 0.5734(14) 0.5459(9) 0.157(4) Uani d PDU 0.50 1 A -1
O O4 0.5237(5) 0.2039(9) 0.5269(9) 0.139(4) Uani d PDU 0.50 1 A -1
O O5 0.4483(5) 0.4823(15) 0.5488(10) 0.133(4) Uani d PDU 0.50 1 A -1
N N1 0.33389(14) 1.1417(5) 0.1364(3) 0.0477(7) Uani d . 1 1 . .
N N2 0.45243(14) 1.0855(4) 0.0644(2) 0.0356(6) Uani d D 1 1 . .
H H2 0.489(3) 1.095(11) 0.037(6) 0.043 Uiso d PD 0.50 1 . .
N N3 0.50166(16) 0.7989(5) 0.2224(3) 0.0521(8) Uani d D 1 1 . .
H H3 0.493(2) 0.719(7) 0.280(3) 0.077(13) Uiso d D 1 1 . .
C C1 0.44928(15) 0.9564(5) 0.1601(3) 0.0364(7) Uani d . 1 1 . .
C C2 0.38666(17) 0.9909(6) 0.1934(3) 0.0463(8) Uani d . 1 1 . .
H H2A 0.3837 0.9008 0.2590 0.056 Uiso calc R 1 1 . .
C C3 0.34042(18) 1.2745(6) 0.0433(3) 0.0494(9) Uani d . 1 1 . .
H H3A 0.3046 1.3885 0.0035 0.059 Uiso calc R 1 1 . .
C C4 0.39772(16) 1.2451(6) 0.0069(3) 0.0432(8) Uani d . 1 1 . .
H H4 0.3996 1.3364 -0.0592 0.052 Uiso calc R 1 1 . .
C C6 0.56937(16) 0.7511(6) 0.2008(3) 0.0437(7) Uani d . 1 1 . .
H H6A 0.5534 0.7423 0.1055 0.052 Uiso calc R 1 1 . .
H H6B 0.5896 0.6049 0.2387 0.052 Uiso calc R 1 1 . .
C C7 0.63300(16) 0.9214(6) 0.2598(3) 0.0373(6) Uani d . 1 1 . .
C C8 0.69713(16) 0.8951(6) 0.2350(3) 0.0402(7) Uani d . 1 1 . .
C C9 0.75839(19) 1.0441(6) 0.2873(3) 0.0487(8) Uani d . 1 1 . .
H H9 0.8011 1.0232 0.2710 0.058 Uiso calc R 1 1 . .
C C10 0.7561(2) 1.2220(7) 0.3631(3) 0.0577(9) Uani d . 1 1 . .
H H10 0.7969 1.3233 0.3973 0.069 Uiso calc R 1 1 . .
C C11 0.6936(2) 1.2508(7) 0.3886(3) 0.0602(10) Uani d . 1 1 . .
H H11 0.6923 1.3715 0.4404 0.072 Uiso calc R 1 1 . .
C C12 0.6323(2) 1.1010(6) 0.3376(3) 0.0497(9) Uani d . 1 1 . .
H H12 0.5903 1.1219 0.3560 0.060 Uiso calc R 1 1 . .

loop_
_atom_site_aniso_label
_atom_site_aniso_U_11
_atom_site_aniso_U_22
_atom_site_aniso_U_33
_atom_site_aniso_U_12
_atom_site_aniso_U_13
_atom_site_aniso_U_23
Cl1 0.0570(7) 0.0717(9) 0.0516(7) 0.000 0.0300(6) 0.000
O1 0.0385(12) 0.0598(15) 0.0739(16) 0.0029(12) 0.0364(12) -0.0173(13)
O2 0.129(5) 0.104(5) 0.049(3) -0.032(5) 0.030(3) 0.005(4)
O3 0.070(4) 0.208(9) 0.164(8) -0.059(5) 0.024(5) -0.032(7)
O4 0.186(10) 0.093(5) 0.134(8) 0.077(6) 0.068(7) 0.035(5)
O5 0.149(7) 0.155(7) 0.158(7) -0.022(6) 0.126(6) -0.036(6)
N1 0.0338(13) 0.0600(18) 0.0561(16) 0.0066(13) 0.0261(13) -0.0047(15)
N2 0.0327(13) 0.0398(14) 0.0403(13) 0.0037(11) 0.0216(11) 0.0041(11)
N3 0.0438(15) 0.0585(19) 0.071(2) 0.0188(14) 0.0405(15) 0.0297(16)
C1 0.0305(14) 0.0414(16) 0.0445(16) 0.0024(14) 0.0231(12) 0.0018(15)
C2 0.0391(17) 0.058(2) 0.056(2) 0.0027(16) 0.0337(15) 0.0047(16)
C3 0.0413(17) 0.056(2) 0.0513(19) 0.0182(17) 0.0210(15) 0.0041(17)
C4 0.0421(16) 0.0475(18) 0.0392(16) 0.0081(16) 0.0172(14) 0.0095(15)
C6 0.0374(15) 0.0441(18) 0.0576(19) 0.0147(15) 0.0283(14) 0.0126(16)
C7 0.0371(14) 0.0404(16) 0.0362(14) 0.0121(15) 0.0179(12) 0.0082(15)
C8 0.0353(16) 0.0486(19) 0.0389(15) 0.0111(15) 0.0184(13) 0.0056(15)
C9 0.0408(18) 0.057(2) 0.0479(19) 0.0026(15) 0.0195(16) 0.0043(16)
C10 0.053(2) 0.061(2) 0.047(2) -0.0041(19) 0.0118(17) 0.0012(19)
C11 0.072(2) 0.056(2) 0.0398(18) 0.014(2) 0.0133(17) -0.0103(16)
C12 0.053(2) 0.058(2) 0.0429(18) 0.0198(18) 0.0262(16) 0.0046(16)

loop_
_atom_type_symbol
_atom_type_description
_atom_type_scat_dispersion_real
_atom_type_scat_dispersion_imag
_atom_type_scat_source
C C 0.0033 0.0016 'International Tables Vol C Tables 4.2.6.8 and 6.1.1.4'
H H 0.0000 0.0000 'International Tables Vol C Tables 4.2.6.8 and 6.1.1.4'
N N 0.0061 0.0033 'International Tables Vol C Tables 4.2.6.8 and 6.1.1.4'
O O 0.0106 0.0060 'International Tables Vol C Tables 4.2.6.8 and 6.1.1.4'
Cl Cl 0.1484 0.1585 'International Tables Vol C Tables 4.2.6.8 and 6.1.1.4'

loop_
_geom_angle_atom_site_label_1
_geom_angle_atom_site_label_2
_geom_angle_atom_site_label_3
_geom_angle
O5 Cl1 O3 111.1(4)
O5 Cl1 O4 111.9(5)
O3 Cl1 O4 111.9(4)
O5 Cl1 O2 108.4(4)
O3 Cl1 O2 106.8(4)
O4 Cl1 O2 106.4(4)
C8 O1 H1 107(4)
C2 N1 C3 117.4(3)
C1 N2 C4 118.6(2)
C1 N2 H2 130(4)
C4 N2 H2 111(4)
C1 N3 C6 125.6(3)
C1 N3 H3 115(3)
C6 N3 H3 120(3)
N3 C1 N2 121.9(2)
N3 C1 C2 120.1(3)
N2 C1 C2 117.9(3)
N1 C2 C1 123.0(3)
N1 C2 H2A 118.5
C1 C2 H2A 118.5
C4 C3 N1 121.6(3)
C4 C3 H3A 119.2
N1 C3 H3A 119.2
C3 C4 N2 121.4(3)
C3 C4 H4 119.3
N2 C4 H4 119.3
N3 C6 C7 114.6(3)
N3 C6 H6A 108.6
C7 C6 H6A 108.6
N3 C6 H6B 108.6
C7 C6 H6B 108.6
H6A C6 H6B 107.6
C12 C7 C8 118.0(3)
C12 C7 C6 124.3(3)
C8 C7 C6 117.7(3)
O1 C8 C9 122.4(3)
O1 C8 C7 116.6(3)
C9 C8 C7 121.0(3)
C10 C9 C8 120.0(3)
C10 C9 H9 120.0
C8 C9 H9 120.0
C11 C10 C9 119.9(4)
C11 C10 H10 120.0
C9 C10 H10 120.0
C10 C11 C12 120.5(3)
C10 C11 H11 119.8
C12 C11 H11 119.8
C7 C12 C11 120.7(3)
C7 C12 H12 119.7
C11 C12 H12 119.7

loop_
_geom_bond_atom_site_label_1
_geom_bond_atom_site_label_2
_geom_bond_site_symmetry_2
_geom_bond_distance
Cl1 O5 2_656 1.375(6)
Cl1 O5 . 1.375(6)
Cl1 O3 . 1.380(5)
Cl1 O3 2_656 1.380(5)
Cl1 O4 2_656 1.390(5)
Cl1 O4 . 1.390(5)
Cl1 O2 2_656 1.435(4)
Cl1 O2 . 1.435(4)
O1 C8 . 1.373(4)
O1 H1 . 0.840(11)
N1 C2 . 1.295(4)
N1 C3 . 1.356(4)
N2 C1 . 1.339(4)
N2 C4 . 1.353(4)
N2 H2 . 0.883(11)
N3 C1 . 1.328(4)
N3 C6 . 1.461(4)
N3 H3 . 0.877(11)
C1 C2 . 1.431(4)
C2 H2A . 0.9300
C3 C4 . 1.350(5)
C3 H3A . 0.9300
C4 H4 . 0.9300
C6 C7 . 1.503(5)
C6 H6A . 0.9700
C6 H6B . 0.9700
C7 C12 . 1.381(4)
C7 C8 . 1.394(4)
C8 C9 . 1.385(4)
C9 C10 . 1.369(5)
C9 H9 . 0.9300
C10 C11 . 1.368(5)
C10 H10 . 0.9300
C11 C12 . 1.388(5)
C11 H11 . 0.9300
C12 H12 . 0.9300

loop_
_geom_hbond_atom_site_label_D
_geom_hbond_atom_site_label_H
_geom_hbond_atom_site_label_A
_geom_hbond_site_symmetry_A
_geom_hbond_distance_DH
_geom_hbond_distance_HA
_geom_hbond_distance_DA
_geom_hbond_angle_DHA
O1 H1 N1 3_545 0.840(10) 1.99(2) 2.813(3) 168(5)
N2 H2 N2 2_655 0.880(10) 1.93(2) 2.793(5) 166(6)
N3 H3 O2 . 0.880(10) 2.04(2) 2.868(7) 158(4)

loop_
_geom_torsion_atom_site_label_1
_geom_torsion_atom_site_label_2
_geom_torsion_atom_site_label_3
_geom_torsion_atom_site_label_4
_geom_torsion
C6 N3 C1 N2 2.6(5)
C6 N3 C1 C2 -178.1(3)
C4 N2 C1 N3 -179.0(3)
C4 N2 C1 C2 1.7(4)
C3 N1 C2 C1 -1.5(5)
N3 C1 C2 N1 179.9(3)
N2 C1 C2 N1 -0.7(5)
C2 N1 C3 C4 2.8(5)
N1 C3 C4 N2 -1.8(5)
C1 N2 C4 C3 -0.5(5)
C1 N3 C6 C7 74.2(4)
N3 C6 C7 C12 4.9(4)
N3 C6 C7 C8 -175.6(3)
C12 C7 C8 O1 -179.2(3)
C6 C7 C8 O1 1.2(4)
C12 C7 C8 C9 0.3(4)
C6 C7 C8 C9 -179.3(3)
O1 C8 C9 C10 178.6(3)
C7 C8 C9 C10 -0.9(5)
C8 C9 C10 C11 0.8(5)
C9 C10 C11 C12 -0.2(5)
C8 C7 C12 C11 0.3(5)
C6 C7 C12 C11 179.9(3)
C10 C11 C12 C7 -0.4(5)
